data_2104438
loop_
_publ_author_name
'S\/lawi\'nski, W.'
'Przenios\/lo, R.'
'Sosnowska, I.'
'Bieringer, M.'
'Margiolaki, I.'
'Suard, E.'

_publ_section_title
;
 Modulation of atomic positions in CaCu~<i>x~</i>Mn~7{-~<i>x</i>}O~12~
 (<i>x</i> {\/leq} 0.1)
;
_journal_coeditor_code SN5079
_journal_issue 5
_journal_name_full 'Acta Crystallographica Section B'
_journal_page_first 535
_journal_page_last 542
_journal_paper_doi 10.1107/S0108768109025300
_journal_volume 65
_journal_year 2009
_chemical_formula_sum 'Ca Mn7 O12'
_chemical_formula_weight 616.6
_chemical_name_systematic ' ?'
_space_group_ssg_name R-3(00\g)0
_symmetry_cell_setting trigonal
_cell_angle_alpha 90
_cell_angle_beta 90
_cell_angle_gamma 120
_cell_formula_units_Z 18
_cell_length_a 10.443630(10)
_cell_length_b 10.443630(10)
_cell_length_c 6.343540(7)
_cell_modulation_dimension 1
_cell_volume 599.1910(10)
_computing_publication_material 'Jana2006 (Petricek, Dusek & Palatinus, 2006)'
_computing_structure_refinement 'Jana2006 (Petricek, Dusek & Palatinus, 2006)'
_diffrn_ambient_temperature 70
_diffrn_measurement_device_type 'ESRF ID-31'
_diffrn_radiation_type synchrotron
_diffrn_radiation_wavelength 0.39996
_exptl_absorpt_coefficient_mu 13.173
_exptl_crystal_density_diffrn 5.1256
_exptl_crystal_F_000 873
_pd_instr_location ' ?'
_pd_meas_2theta_range_inc 0.001
_pd_meas_2theta_range_max 47.939
_pd_meas_2theta_range_min 0.400
_pd_meas_number_of_points 47540
_pd_proc_2theta_range_inc 0.001
_pd_proc_2theta_range_max 40.999
_pd_proc_2theta_range_min 2.001
_pd_proc_ls_background_function '5 Legendre polynoms'
_pd_proc_ls_pref_orient_corr none
_pd_proc_ls_profile_function Pseudo-Voigt
_pd_proc_ls_prof_R_factor 0.1660
_pd_proc_ls_prof_wR_expected 0.1316
_pd_proc_ls_prof_wR_factor 0.2308
_refine_ls_number_constraints 0
_refine_ls_number_parameters 61
_refine_ls_number_restraints 0
_refine_ls_shift/su_max 0.1440
_refine_ls_shift/su_mean 0.0113
_refine_ls_weighting_scheme sigma
_cod_data_source_file sn5079.cif
_cod_data_source_block t070
_cod_original_cell_volume 599.1910
_cod_original_formula_sum 'Ca1 Mn7 O12'
_cod_database_code 2104438

loop_
_space_group_symop_ssg_id
_space_group_symop_ssg_operation_algebraic
1 x1,x2,x3,x4
2 -x2,x1-x2,x3,x4
3 -x1+x2,-x1,x3,x4
4 -x1,-x2,-x3,-x4
5 x2,-x1+x2,-x3,-x4
6 x1-x2,x1,-x3,-x4
7 x1+2/3,x2+1/3,x3+1/3,x4
8 -x2+2/3,x1-x2+1/3,x3+1/3,x4
9 -x1+x2+2/3,-x1+1/3,x3+1/3,x4
10 -x1+2/3,-x2+1/3,-x3+1/3,-x4
11 x2+2/3,-x1+x2+1/3,-x3+1/3,-x4
12 x1-x2+2/3,x1+1/3,-x3+1/3,-x4
13 x1+1/3,x2+2/3,x3+2/3,x4
14 -x2+1/3,x1-x2+2/3,x3+2/3,x4
15 -x1+x2+1/3,-x1+2/3,x3+2/3,x4
16 -x1+1/3,-x2+2/3,-x3+2/3,-x4
17 x2+1/3,-x1+x2+2/3,-x3+2/3,-x4
18 x1-x2+1/3,x1+2/3,-x3+2/3,-x4

loop_
_atom_site_type_symbol
_atom_site_label
_atom_site_fract_x
_atom_site_fract_y
_atom_site_fract_z
_atom_site_U_iso_or_equiv
_atom_site_adp_type
_atom_site_calc_flag
_atom_site_refinement_flags
_atom_site_occupancy
_atom_site_disorder_assembly
_atom_site_disorder_group
Ca Ca 0 0 0 0.0053(4) Uiso d . 1 . .
Mn Mn1 0.5 0 0 0.00099(14) Uiso d . 1 . .
Mn Mn2 0.5 0.5 0.5 0.00118(13) Uiso d . 1 . .
Mn Mn3 0 0 0.5 0.0012(3) Uiso d . 1 . .
O O1 0.2235(3) 0.2744(3) 0.0821(4) 0.0021(4) Uiso d . 1 . .
O O2 0.3416(3) 0.5221(2) 0.3414(4) 0.0010(5) Uiso d . 1 . .

loop_
_atom_site_aniso_label
_atom_site_aniso_U_11
_atom_site_aniso_U_22
_atom_site_aniso_U_33
_atom_site_aniso_U_12
_atom_site_aniso_U_13
_atom_site_aniso_U_23
_atom_site_aniso_type_symbol
? ? ? ? ? ? ? ?

loop_
_atom_site_displace_Fourier_atom_site_label
_atom_site_displace_Fourier_axis
_atom_site_displace_Fourier_wave_vector_seq_id
_atom_site_displace_Fourier_param_cos
_atom_site_displace_Fourier_param_sin
Ca x 1 0 0
Ca y 1 0 0
Ca z 1 0 -0.0091(13)
Mn1 x 1 0 0.0106(2)
Mn1 y 1 0 -0.0047(3)
Mn1 z 1 0 0.0093(4)
Mn2 x 1 0 0.0063(2)
Mn2 y 1 0 0.0043(3)
Mn2 z 1 0 -0.0021(5)
Mn3 x 1 0 0
Mn3 y 1 0 0
Mn3 z 1 0 0.0075(9)
O1 x 1 0.0022(7) 0.0073(7)
O1 y 1 -0.0039(7) 0.0089(7)
O1 z 1 0.0036(12) -0.0009(11)
O2 x 1 -0.0026(9) 0.0053(7)
O2 y 1 -0.0003(8) -0.0003(7)
O2 z 1 -0.0085(11) 0.0070(11)

loop_
_atom_site_displace_special_func_atom_site_label
_atom_site_displace_special_func_sawtooth_ax
_atom_site_displace_special_func_sawtooth_ay
_atom_site_displace_special_func_sawtooth_az
_atom_site_displace_special_func_sawtooth_c
_atom_site_displace_special_func_sawtooth_w
? ? ? ? ? ?

loop_
_atom_site_Fourier_wave_vector_seq_id
_atom_site_Fourier_wave_vector_x
_atom_site_Fourier_wave_vector_z
1 0.00000 0.92131

loop_
_atom_site_occ_Fourier_atom_site_label
_atom_site_occ_Fourier_wave_vector_seq_id
_atom_site_occ_Fourier_param_cos
_atom_site_occ_Fourier_param_sin
? ? ? ?

loop_
_atom_site_occ_special_func_atom_site_label
_atom_site_occ_special_func_crenel_c
_atom_site_occ_special_func_crenel_w
? ? ?

loop_
_atom_site_U_Fourier_atom_site_label
_atom_site_U_Fourier_tens_elem
_atom_site_U_Fourier_wave_vector_seq_id
_atom_site_U_Fourier_param_cos
_atom_site_U_Fourier_param_sin
? ? ? ? ?

loop_
_atom_type_symbol
_atom_type_scat_dispersion_real
_atom_type_scat_dispersion_imag
_atom_type_scat_source
Ca 0.090 0.099 'International Tables Vol C tables 4.2.6.8 and 6.1.1.1'
Mn 0.171 0.248 'International Tables Vol C tables 4.2.6.8 and 6.1.1.1'
O 0.002 0.002 'International Tables Vol C tables 4.2.6.8 and 6.1.1.1'

loop_
_cell_wave_vector_seq_id
_cell_wave_vector_x
_cell_wave_vector_y
_cell_wave_vector_z
1 0.00000 0.00000 0.92131

loop_
_geom_angle_atom_site_label_1
_geom_angle_atom_site_label_2
_geom_angle_atom_site_label_3
_geom_angle_site_symmetry_1
_geom_angle_site_symmetry_2
_geom_angle_site_symmetry_3
_geom_angle_publ_flag
_geom_angle_max
_geom_angle_min
_geom_angle_av
? ? ? ? ? ? ? ? ? ?

loop_
_geom_bond_atom_site_label_1
_geom_bond_atom_site_label_2
_geom_bond_site_symmetry_1
_geom_bond_site_symmetry_2
_geom_bond_publ_flag
_geom_bond_distance_max
_geom_bond_distance_min
_geom_bond_distance_av
? ? ? ? ? ? ? ?

loop_
_geom_hbond_atom_site_label_D
_geom_hbond_atom_site_label_H
_geom_hbond_atom_site_label_A
_geom_hbond_site_symmetry_D
_geom_hbond_site_symmetry_H
_geom_hbond_site_symmetry_A
_geom_hbond_distance_DH
_geom_hbond_distance_HA
_geom_hbond_distance_DA
_geom_hbond_angle_DHA
_geom_hbond_publ_flag
? ? ? ? ? ? ? ? ? ? ?

loop_
_geom_torsion_atom_site_label_1
_geom_torsion_atom_site_label_2
_geom_torsion_atom_site_label_3
_geom_torsion_atom_site_label_4
_geom_torsion_site_symmetry_1
_geom_torsion_site_symmetry_2
_geom_torsion_site_symmetry_3
_geom_torsion_site_symmetry_4
_geom_torsion
_geom_torsion_publ_flag
? ? ? ? ? ? ? ? ? ?
